data_7031052
loop_
_publ_author_name
'Sindlinger, Christian P.'
'Stasch, Andreas'

_publ_section_title
;
 Syntheses, structures and flexible coordination of sterically demanding
 di- and &quot;tri&quot;-lithiated methandiides.
;
_journal_issue 38
_journal_name_full 'Dalton transactions (Cambridge, England : 2003)'
_journal_page_first 14334
_journal_page_last 14345
_journal_paper_doi 10.1039/c4dt01185f
_journal_volume 43
_journal_year 2014
_chemical_formula_sum 'C112 H124 Li4 N4 P4'
_chemical_formula_weight 1677.79
_chemical_name_systematic
; 
 ? 
;
_space_group_IT_number 2
_symmetry_cell_setting triclinic
_symmetry_space_group_name_Hall '-P 1'
_symmetry_space_group_name_H-M 'P -1'
_atom_sites_solution_hydrogens geom
_atom_sites_solution_primary direct
_atom_sites_solution_secondary difmap
_audit_creation_method SHELXL-97
_cell_angle_alpha 95.61(3)
_cell_angle_beta 90.64(3)
_cell_angle_gamma 93.36(3)
_cell_formula_units_Z 2
_cell_length_a 14.535(3)
_cell_length_b 15.354(3)
_cell_length_c 20.933(4)
_cell_measurement_reflns_used 39286
_cell_measurement_temperature 100(2)
_cell_measurement_theta_max 31.48
_cell_measurement_theta_min 0.98
_cell_volume 4640.6(16)
_computing_cell_refinement 'XDS (Kabsch, 1993)'
_computing_data_collection 'BluIce (McPhillips, 2002)'
_computing_data_reduction 'XDS (Kabsch, 1993)'
_computing_molecular_graphics 'X-Seed (Barbour, 1999)'
_computing_publication_material 'CIFTAB (Sheldrick, 1997)'
_computing_structure_refinement 'SHELXL-97 (Sheldrick, 1997)'
_computing_structure_solution 'SHELXS-97 (Sheldrick, 1990)'
_diffrn_ambient_temperature 100(2)
_diffrn_measured_fraction_theta_full 0.999
_diffrn_measured_fraction_theta_max 0.845
_diffrn_measurement_device_type 'ADSC quantum 210r'
_diffrn_measurement_method 'f\ scans'
_diffrn_radiation_monochromator 'Silicon Double Crystal'
_diffrn_radiation_source 'Australian Synchrotron'
_diffrn_radiation_type synchrotron
_diffrn_radiation_wavelength 0.71090
_diffrn_reflns_av_R_equivalents 0.0694
_diffrn_reflns_av_sigmaI/netI 0.0594
_diffrn_reflns_limit_h_max 20
_diffrn_reflns_limit_h_min -20
_diffrn_reflns_limit_k_max 22
_diffrn_reflns_limit_k_min -22
_diffrn_reflns_limit_l_max 27
_diffrn_reflns_limit_l_min -28
_diffrn_reflns_number 95622
_diffrn_reflns_theta_full 25.00
_diffrn_reflns_theta_max 31.48
_diffrn_reflns_theta_min 0.98
_exptl_absorpt_coefficient_mu 0.133
_exptl_absorpt_correction_T_max 0.9947
_exptl_absorpt_correction_T_min 0.9868
_exptl_absorpt_correction_type multi-scan
_exptl_absorpt_process_details 'SADABS (Sheldrick, 2008)'
_exptl_crystal_colour colourless
_exptl_crystal_density_diffrn 1.201
_exptl_crystal_density_method 'not measured'
_exptl_crystal_description block
_exptl_crystal_F_000 1792
_exptl_crystal_size_max 0.10
_exptl_crystal_size_mid 0.07
_exptl_crystal_size_min 0.04
_refine_diff_density_max 0.678
_refine_diff_density_min -0.458
_refine_diff_density_rms 0.075
_refine_ls_extinction_coef 0.0329(9)
_refine_ls_extinction_expression Fc^*^=kFc[1+0.001xFc^2^\l^3^/sin(2\q)]^-1/4^
_refine_ls_extinction_method SHELXL
_refine_ls_goodness_of_fit_ref 1.027
_refine_ls_hydrogen_treatment constr
_refine_ls_matrix_type full
_refine_ls_number_parameters 1136
_refine_ls_number_reflns 26042
_refine_ls_number_restraints 14
_refine_ls_restrained_S_all 1.028
_refine_ls_R_factor_all 0.0714
_refine_ls_R_factor_gt 0.0516
_refine_ls_shift/su_max 0.001
_refine_ls_shift/su_mean 0.000
_refine_ls_structure_factor_coef Fsqd
_refine_ls_weighting_details 'calc w=1/[\s^2^(Fo^2^)+(0.0618P)^2^+2.1304P] where P=(Fo^2^+2Fc^2^)/3'
_refine_ls_weighting_scheme calc
_refine_ls_wR_factor_gt 0.1235
_refine_ls_wR_factor_ref 0.1339
_reflns_number_gt 20056
_reflns_number_total 26042
_reflns_threshold_expression >2sigma(I)
_cod_data_source_file c4dt01185f2.cif
_cod_data_source_block compound2
_cod_depositor_comments 'Adding full bibliography for 7031052--7031060.cif.'
_cod_database_code 7031052

loop_
_symmetry_equiv_pos_as_xyz
'x, y, z'
'-x, -y, -z'

loop_
_atom_site_label
_atom_site_type_symbol
_atom_site_fract_x
_atom_site_fract_y
_atom_site_fract_z
_atom_site_U_iso_or_equiv
_atom_site_adp_type
_atom_site_occupancy
_atom_site_symmetry_multiplicity
_atom_site_calc_flag
_atom_site_refinement_flags
P1 P 0.40368(3) 0.81644(2) 0.138180(17) 0.01322(8) Uani 1 1 d .
N1 N 0.30446(9) 0.78477(8) 0.10212(6) 0.0153(2) Uani 1 1 d .
C1 C 0.39497(10) 0.78841(10) 0.21392(7) 0.0159(3) Uani 1 1 d .
Li1 Li 0.2097(2) 0.68052(19) 0.12401(14) 0.0220(5) Uani 1 1 d .
P2 P 0.44997(3) 0.83614(2) 0.282018(18) 0.01355(8) Uani 1 1 d .
N2 N 0.42986(9) 0.77189(8) 0.33862(6) 0.0161(2) Uani 1 1 d .
C2 C 0.43002(10) 0.93525(10) 0.13679(7) 0.0162(3) Uani 1 1 d .
Li2 Li 0.2376(2) 0.8125(2) 0.18476(14) 0.0248(6) Uani 1 1 d .
P3 P 0.19765(3) 0.55413(2) 0.272110(18) 0.01426(8) Uani 1 1 d .
N3 N 0.30457(9) 0.57003(8) 0.29991(6) 0.0157(2) Uani 1 1 d .
C3 C 0.36206(11) 0.99169(10) 0.15846(7) 0.0190(3) Uani 1 1 d .
H3 H 0.3038 0.9675 0.1704 0.023 Uiso 1 1 calc R
Li3 Li 0.3265(2) 0.6709(2) 0.23787(16) 0.0257(6) Uani 1 1 d .
P4 P 0.08279(3) 0.68576(2) 0.216515(18) 0.01420(8) Uani 1 1 d .
N4 N 0.10788(9) 0.75557(8) 0.16368(6) 0.0162(2) Uani 1 1 d .
C4 C 0.37801(12) 1.08224(11) 0.16287(8) 0.0237(3) Uani 1 1 d .
H4 H 0.3306 1.1193 0.1767 0.028 Uiso 1 1 calc R
Li4 Li 0.3724(2) 0.6622(2) 0.35495(16) 0.0315(7) Uani 1 1 d .
C5 C 0.46338(13) 1.11829(11) 0.14696(9) 0.0268(4) Uani 1 1 d .
H5 H 0.4746 1.1801 0.1499 0.032 Uiso 1 1 calc R
C6 C 0.53227(13) 1.06368(11) 0.12680(9) 0.0272(4) Uani 1 1 d .
H6 H 0.5911 1.0883 0.1166 0.033 Uiso 1 1 calc R
C7 C 0.51559(11) 0.97283(11) 0.12141(8) 0.0216(3) Uani 1 1 d .
H7 H 0.5631 0.9361 0.1071 0.026 Uiso 1 1 calc R
C8 C 0.49619(10) 0.77061(10) 0.08840(7) 0.0150(3) Uani 1 1 d .
C9 C 0.51570(11) 0.79830(11) 0.02789(7) 0.0186(3) Uani 1 1 d .
H9 H 0.4789 0.8400 0.0109 0.022 Uiso 1 1 calc R
C10 C 0.58870(11) 0.76518(11) -0.00758(8) 0.0228(3) Uani 1 1 d .
H10 H 0.6022 0.7852 -0.0482 0.027 Uiso 1 1 calc R
C11 C 0.64173(11) 0.70291(12) 0.01638(8) 0.0251(3) Uani 1 1 d .
H11 H 0.6920 0.6810 -0.0076 0.030 Uiso 1 1 calc R
C12 C 0.62136(11) 0.67271(12) 0.07524(8) 0.0236(3) Uani 1 1 d .
H12 H 0.6565 0.6289 0.0910 0.028 Uiso 1 1 calc R
C13 C 0.54916(11) 0.70683(10) 0.11122(7) 0.0188(3) Uani 1 1 d .
H13 H 0.5359 0.6864 0.1517 0.023 Uiso 1 1 calc R
C14 C 0.41007(10) 0.94754(10) 0.30336(7) 0.0165(3) Uani 1 1 d .
C15 C 0.31661(11) 0.95594(11) 0.31574(8) 0.0207(3) Uani 1 1 d .
H15 H 0.2770 0.9044 0.3157 0.025 Uiso 1 1 calc R
C16 C 0.27968(12) 1.03715(12) 0.32813(8) 0.0256(3) Uani 1 1 d .
H16 H 0.2160 1.0406 0.3370 0.031 Uiso 1 1 calc R
C17 C 0.33610(13) 1.11329(12) 0.32755(8) 0.0270(4) Uani 1 1 d .
H17 H 0.3114 1.1691 0.3363 0.032 Uiso 1 1 calc R
C18 C 0.42866(13) 1.10692(11) 0.31415(9) 0.0260(3) Uani 1 1 d .
H18 H 0.4675 1.1587 0.3131 0.031 Uiso 1 1 calc R
C19 C 0.46533(11) 1.02503(10) 0.30220(8) 0.0213(3) Uani 1 1 d .
H19 H 0.5290 1.0219 0.2931 0.026 Uiso 1 1 calc R
C20 C 0.57470(10) 0.86611(10) 0.28365(7) 0.0167(3) Uani 1 1 d .
C21 C 0.62936(11) 0.85331(11) 0.22969(8) 0.0213(3) Uani 1 1 d .
H21 H 0.6026 0.8258 0.1907 0.026 Uiso 1 1 calc R
C22 C 0.72288(12) 0.88022(13) 0.23197(9) 0.0284(4) Uani 1 1 d .
H22 H 0.7594 0.8705 0.1949 0.034 Uiso 1 1 calc R
C23 C 0.76244(12) 0.92127(14) 0.28859(10) 0.0319(4) Uani 1 1 d .
H23 H 0.8259 0.9401 0.2902 0.038 Uiso 1 1 calc R
C24 C 0.70885(12) 0.93480(13) 0.34294(9) 0.0282(4) Uani 1 1 d .
H24 H 0.7358 0.9628 0.3817 0.034 Uiso 1 1 calc R
C25 C 0.61591(11) 0.90740(11) 0.34065(8) 0.0200(3) Uani 1 1 d .
H25 H 0.5799 0.9167 0.3780 0.024 Uiso 1 1 calc R
C26 C 0.29561(10) 0.77129(10) 0.03339(7) 0.0157(3) Uani 1 1 d .
C27 C 0.26538(10) 0.83664(10) -0.00405(7) 0.0175(3) Uani 1 1 d .
C28 C 0.25905(11) 0.81930(11) -0.07089(8) 0.0217(3) Uani 1 1 d .
H28 H 0.2396 0.8638 -0.0956 0.026 Uiso 1 1 calc R
C29 C 0.28017(12) 0.73945(12) -0.10228(8) 0.0249(3) Uani 1 1 d .
H29 H 0.2775 0.7298 -0.1478 0.030 Uiso 1 1 calc R
C30 C 0.30521(12) 0.67419(11) -0.06549(8) 0.0231(3) Uani 1 1 d .
H30 H 0.3181 0.6186 -0.0863 0.028 Uiso 1 1 calc R
C31 C 0.31205(10) 0.68788(10) 0.00139(7) 0.0176(3) Uani 1 1 d .
C32 C 0.23550(11) 0.92445(10) 0.02519(8) 0.0196(3) Uani 1 1 d .
H32 H 0.2408 0.9253 0.0729 0.024 Uiso 1 1 calc R
C33 C 0.13388(12) 0.93612(12) 0.00798(9) 0.0257(3) Uani 1 1 d .
H33A H 0.1269 0.9363 -0.0386 0.038 Uiso 1 1 calc R
H33B H 0.1150 0.9918 0.0292 0.038 Uiso 1 1 calc R
H33C H 0.0951 0.8877 0.0224 0.038 Uiso 1 1 calc R
C34 C 0.29761(12) 1.00103(11) 0.00491(8) 0.0239(3) Uani 1 1 d .
H34A H 0.3619 0.9925 0.0162 0.036 Uiso 1 1 calc R
H34B H 0.2790 1.0562 0.0272 0.036 Uiso 1 1 calc R
H34C H 0.2916 1.0033 -0.0416 0.036 Uiso 1 1 calc R
C35 C 0.33341(11) 0.60959(10) 0.03723(7) 0.0187(3) Uani 1 1 d .
H35 H 0.3477 0.6310 0.0831 0.022 Uiso 1 1 calc R
C36 C 0.24983(12) 0.54321(11) 0.03492(8) 0.0238(3) Uani 1 1 d .
H36A H 0.1969 0.5717 0.0543 0.036 Uiso 1 1 calc R
H36B H 0.2645 0.4938 0.0588 0.036 Uiso 1 1 calc R
H36C H 0.2348 0.5217 -0.0098 0.036 Uiso 1 1 calc R
C37 C 0.41582(12) 0.56207(11) 0.00971(8) 0.0232(3) Uani 1 1 d .
H37A H 0.3993 0.5326 -0.0329 0.035 Uiso 1 1 calc R
H37B H 0.4330 0.5185 0.0382 0.035 Uiso 1 1 calc R
H37C H 0.4680 0.6046 0.0061 0.035 Uiso 1 1 calc R
C38 C 0.48078(10) 0.77782(10) 0.39806(7) 0.0166(3) Uani 1 1 d .
C39 C 0.44503(11) 0.82132(10) 0.45493(7) 0.0190(3) Uani 1 1 d .
C40 C 0.49537(12) 0.82589(11) 0.51245(8) 0.0228(3) Uani 1 1 d .
H40 H 0.4718 0.8560 0.5500 0.027 Uiso 1 1 calc R
C41 C 0.57876(12) 0.78763(12) 0.51612(8) 0.0246(3) Uani 1 1 d .
H41 H 0.6132 0.7933 0.5553 0.030 Uiso 1 1 calc R
C42 C 0.61148(12) 0.74082(12) 0.46185(8) 0.0236(3) Uani 1 1 d .
H42 H 0.6676 0.7126 0.4648 0.028 Uiso 1 1 calc R
C43 C 0.56421(11) 0.73396(11) 0.40299(7) 0.0200(3) Uani 1 1 d .
C44 C 0.35119(11) 0.86006(11) 0.45602(8) 0.0218(3) Uani 1 1 d .
H44 H 0.3254 0.8522 0.4112 0.026 Uiso 1 1 calc R
C45 C 0.28515(13) 0.81018(14) 0.49830(9) 0.0309(4) Uani 1 1 d .
H45A H 0.2813 0.7477 0.4829 0.046 Uiso 1 1 calc R
H45B H 0.2238 0.8332 0.4962 0.046 Uiso 1 1 calc R
H45C H 0.3082 0.8178 0.5428 0.046 Uiso 1 1 calc R
C46 C 0.35740(15) 0.95818(13) 0.47799(9) 0.0329(4) Uani 1 1 d .
H46A H 0.3801 0.9676 0.5225 0.049 Uiso 1 1 calc R
H46B H 0.2962 0.9812 0.4751 0.049 Uiso 1 1 calc R
H46C H 0.3999 0.9886 0.4504 0.049 Uiso 1 1 calc R
C47 C 0.60441(12) 0.67692(11) 0.34776(8) 0.0239(3) Uani 1 1 d .
H47 H 0.5704 0.6855 0.3073 0.029 Uiso 1 1 calc R
C48 C 0.59265(13) 0.58016(12) 0.35956(9) 0.0291(4) Uani 1 1 d .
H48A H 0.6248 0.5710 0.3995 0.044 Uiso 1 1 calc R
H48B H 0.6186 0.5442 0.3237 0.044 Uiso 1 1 calc R
H48C H 0.5270 0.5633 0.3630 0.044 Uiso 1 1 calc R
C49 C 0.70847(13) 0.69828(14) 0.33832(10) 0.0326(4) Uani 1 1 d .
H49A H 0.7193 0.7611 0.3345 0.049 Uiso 1 1 calc R
H49B H 0.7285 0.6649 0.2992 0.049 Uiso 1 1 calc R
H49C H 0.7434 0.6823 0.3753 0.049 Uiso 1 1 calc R
C50 C 0.17923(10) 0.62874(10) 0.21951(7) 0.0163(3) Uani 1 1 d .
C51 C 0.11507(10) 0.55577(10) 0.33802(7) 0.0182(3) Uani 1 1 d .
C52 C 0.12591(11) 0.62242(11) 0.38859(8) 0.0205(3) Uani 1 1 d .
H52 H 0.1770 0.6639 0.3888 0.025 Uiso 1 1 calc R
C53 C 0.06380(12) 0.62933(12) 0.43845(8) 0.0258(3) Uani 1 1 d .
H53 H 0.0730 0.6746 0.4726 0.031 Uiso 1 1 calc R
C54 C -0.01175(13) 0.56969(13) 0.43810(9) 0.0308(4) Uani 1 1 d .
H54 H -0.0543 0.5738 0.4722 0.037 Uiso 1 1 calc R
C55 C -0.02515(13) 0.50418(13) 0.38801(9) 0.0305(4) Uani 1 1 d .
H55 H -0.0775 0.4640 0.3875 0.037 Uiso 1 1 calc R
C56 C 0.03796(11) 0.49686(12) 0.33809(8) 0.0233(3) Uani 1 1 d .
H56 H 0.0284 0.4515 0.3040 0.028 Uiso 1 1 calc R
C57 C 0.18381(10) 0.43911(10) 0.23729(7) 0.0174(3) Uani 1 1 d .
C58 C 0.16906(11) 0.42026(11) 0.17140(8) 0.0203(3) Uani 1 1 d .
H58 H 0.1643 0.4670 0.1452 0.024 Uiso 1 1 calc R
C59 C 0.16123(13) 0.33382(11) 0.14335(9) 0.0260(3) Uani 1 1 d .
H59 H 0.1513 0.3220 0.0983 0.031 Uiso 1 1 calc R
C60 C 0.16797(13) 0.26517(11) 0.18115(9) 0.0293(4) Uani 1 1 d .
H60 H 0.1631 0.2063 0.1620 0.035 Uiso 1 1 calc R
C61 C 0.18193(13) 0.28258(11) 0.24713(9) 0.0278(4) Uani 1 1 d .
H61 H 0.1859 0.2356 0.2731 0.033 Uiso 1 1 calc R
C62 C 0.19006(11) 0.36880(11) 0.27508(8) 0.0222(3) Uani 1 1 d .
H62 H 0.1999 0.3802 0.3201 0.027 Uiso 1 1 calc R
C63 C 0.05400(10) 0.74634(10) 0.29368(7) 0.0162(3) Uani 1 1 d .
C64 C 0.12606(11) 0.80111(10) 0.32291(7) 0.0180(3) Uani 1 1 d .
H64 H 0.1845 0.8029 0.3031 0.022 Uiso 1 1 calc R
C65 C 0.11441(11) 0.85288(11) 0.38015(8) 0.0213(3) Uani 1 1 d .
H65 H 0.1639 0.8906 0.3985 0.026 Uiso 1 1 calc R
C66 C 0.02959(12) 0.84908(11) 0.41053(8) 0.0233(3) Uani 1 1 d .
H66 H 0.0208 0.8844 0.4496 0.028 Uiso 1 1 calc R
C67 C -0.04194(11) 0.79336(11) 0.38331(8) 0.0224(3) Uani 1 1 d .
H67 H -0.0995 0.7899 0.4042 0.027 Uiso 1 1 calc R
C68 C -0.02993(11) 0.74238(11) 0.32546(8) 0.0197(3) Uani 1 1 d .
H68 H -0.0795 0.7045 0.3074 0.024 Uiso 1 1 calc R
C69 C -0.02852(10) 0.62621(10) 0.19614(7) 0.0177(3) Uani 1 1 d .
C70 C -0.10937(11) 0.67171(11) 0.19418(8) 0.0210(3) Uani 1 1 d .
H70 H -0.1056 0.7340 0.1999 0.025 Uiso 1 1 calc R
C71 C -0.19483(12) 0.62658(13) 0.18398(8) 0.0263(4) Uani 1 1 d .
H71 H -0.2492 0.6581 0.1838 0.032 Uiso 1 1 calc R
C72 C -0.20115(12) 0.53558(13) 0.17403(9) 0.0295(4) Uani 1 1 d .
H72 H -0.2597 0.5049 0.1676 0.035 Uiso 1 1 calc R
C73 C -0.12172(13) 0.48977(12) 0.17355(9) 0.0268(4) Uani 1 1 d .
H73 H -0.1256 0.4277 0.1654 0.032 Uiso 1 1 calc R
C74 C -0.03592(11) 0.53483(11) 0.18502(8) 0.0208(3) Uani 1 1 d .
H74 H 0.0181 0.5029 0.1853 0.025 Uiso 1 1 calc R
C75 C 0.35353(10) 0.49859(10) 0.32064(7) 0.0160(3) Uani 1 1 d .
C76 C 0.35802(10) 0.48306(10) 0.38643(7) 0.0177(3) Uani 1 1 d .
C77 C 0.40624(12) 0.41271(11) 0.40426(8) 0.0223(3) Uani 1 1 d .
H77 H 0.4072 0.4011 0.4480 0.027 Uiso 1 1 calc R
C78 C 0.45240(13) 0.35976(11) 0.35984(9) 0.0257(3) Uani 1 1 d .
H78 H 0.4843 0.3120 0.3728 0.031 Uiso 1 1 calc R
C79 C 0.45180(12) 0.37704(11) 0.29612(8) 0.0234(3) Uani 1 1 d .
H79 H 0.4851 0.3416 0.2658 0.028 Uiso 1 1 calc R
C80 C 0.40355(11) 0.44528(10) 0.27530(7) 0.0185(3) Uani 1 1 d .
C81 C 0.31501(11) 0.54007(10) 0.44051(7) 0.0185(3) Uani 1 1 d .
H81 H 0.2859 0.5889 0.4210 0.022 Uiso 1 1 calc R
C82 C 0.38781(12) 0.58144(11) 0.49003(8) 0.0241(3) Uani 1 1 d .
H82A H 0.4173 0.5350 0.5102 0.036 Uiso 1 1 calc R
H82B H 0.3581 0.6194 0.5230 0.036 Uiso 1 1 calc R
H82C H 0.4345 0.6162 0.4685 0.036 Uiso 1 1 calc R
C83 C 0.23927(12) 0.48918(12) 0.47434(8) 0.0243(3) Uani 1 1 d .
H83A H 0.1927 0.4635 0.4427 0.036 Uiso 1 1 calc R
H83B H 0.2103 0.5291 0.5064 0.036 Uiso 1 1 calc R
H83C H 0.2663 0.4423 0.4955 0.036 Uiso 1 1 calc R
C84 C 0.41045(11) 0.46358(11) 0.20536(8) 0.0205(3) Uani 1 1 d .
H84 H 0.3565 0.4974 0.1948 0.025 Uiso 1 1 calc R
C85 C 0.49852(15) 0.52057(13) 0.19613(9) 0.0322(4) Uani 1 1 d .
H85A H 0.4980 0.5751 0.2247 0.048 Uiso 1 1 calc R
H85B H 0.5015 0.5344 0.1514 0.048 Uiso 1 1 calc R
H85C H 0.5524 0.4887 0.2064 0.048 Uiso 1 1 calc R
C86 C 0.40907(13) 0.38067(12) 0.15845(8) 0.0270(4) Uani 1 1 d .
H86A H 0.4671 0.3521 0.1625 0.040 Uiso 1 1 calc R
H86B H 0.4017 0.3963 0.1145 0.040 Uiso 1 1 calc R
H86C H 0.3575 0.3405 0.1683 0.040 Uiso 1 1 calc R
C87 C 0.03604(10) 0.79853(10) 0.13379(7) 0.0175(3) Uani 1 1 d .
C88 C 0.01509(10) 0.88508(10) 0.15678(8) 0.0185(3) Uani 1 1 d .
C89 C -0.05959(11) 0.92255(11) 0.12977(8) 0.0229(3) Uani 1 1 d .
H89 H -0.0745 0.9799 0.1459 0.028 Uiso 1 1 calc R
C90 C -0.11244(12) 0.87797(12) 0.08004(9) 0.0264(3) Uani 1 1 d .
H90 H -0.1647 0.9033 0.0636 0.032 Uiso 1 1 calc R
C91 C -0.08804(12) 0.79616(12) 0.05471(8) 0.0249(3) Uani 1 1 d .
H91 H -0.1223 0.7670 0.0191 0.030 Uiso 1 1 calc R
C92 C -0.01453(11) 0.75520(11) 0.07996(8) 0.0206(3) Uani 1 1 d .
C93 C 0.07222(11) 0.94207(10) 0.20799(8) 0.0194(3) Uani 1 1 d .
H93 H 0.1230 0.9069 0.2224 0.023 Uiso 1 1 calc R
C94 C 0.11620(12) 1.02422(11) 0.18112(9) 0.0239(3) Uani 1 1 d .
H94A H 0.1532 1.0065 0.1437 0.036 Uiso 1 1 calc R
H94B H 0.1558 1.0575 0.2142 0.036 Uiso 1 1 calc R
H94C H 0.0676 1.0609 0.1683 0.036 Uiso 1 1 calc R
C95 C 0.01538(12) 0.97062(11) 0.26691(8) 0.0238(3) Uani 1 1 d .
H95A H -0.0333 1.0074 0.2543 0.036 Uiso 1 1 calc R
H95B H 0.0556 1.0041 0.2996 0.036 Uiso 1 1 calc R
H95C H -0.0125 0.9187 0.2845 0.036 Uiso 1 1 calc R
C96 C 0.00908(12) 0.66715(11) 0.04614(8) 0.0225(3) Uani 1 1 d .
H96 H 0.0515 0.6394 0.0750 0.027 Uiso 1 1 calc R
C97 C 0.06007(13) 0.68067(13) -0.01626(9) 0.0286(4) Uani 1 1 d .
H97A H 0.0203 0.7091 -0.0450 0.043 Uiso 1 1 calc R
H97B H 0.0759 0.6237 -0.0372 0.043 Uiso 1 1 calc R
H97C H 0.1165 0.7178 -0.0064 0.043 Uiso 1 1 calc R
C98 C -0.07515(12) 0.60313(12) 0.03068(9) 0.0257(3) Uani 1 1 d .
H98A H -0.1111 0.5981 0.0696 0.039 Uiso 1 1 calc R
H98B H -0.0545 0.5454 0.0148 0.039 Uiso 1 1 calc R
H98C H -0.1136 0.6250 -0.0023 0.039 Uiso 1 1 calc R
C99 C -0.00235(12) 0.13176(12) 0.41624(8) 0.0276(4) Uani 1 1 d D
C100 C -0.00503(14) 0.21830(13) 0.40289(9) 0.0340(4) Uani 1 1 d D
H100 H -0.0606 0.2386 0.3871 0.041 Uiso 1 1 calc R
C101 C 0.07266(15) 0.27589(14) 0.41227(10) 0.0382(5) Uani 1 1 d D
H101 H 0.0697 0.3349 0.4028 0.046 Uiso 1 1 calc R
C102 C 0.15416(14) 0.24754(13) 0.43529(10) 0.0343(4) Uani 1 1 d D
H102 H 0.2071 0.2869 0.4417 0.041 Uiso 1 1 calc R
C103 C 0.15797(13) 0.16138(13) 0.44899(9) 0.0310(4) Uani 1 1 d D
H103 H 0.2136 0.1416 0.4651 0.037 Uiso 1 1 calc R
C104 C 0.08063(12) 0.10396(12) 0.43914(9) 0.0285(4) Uani 1 1 d D
H104 H 0.0841 0.0448 0.4481 0.034 Uiso 1 1 calc R
C105 C -0.08667(14) 0.06985(14) 0.40743(10) 0.0360(4) Uani 1 1 d D
H10A H -0.1163 0.0656 0.4489 0.054 Uiso 1 1 calc R
H10B H -0.0687 0.0118 0.3901 0.054 Uiso 1 1 calc R
H10C H -0.1299 0.0919 0.3775 0.054 Uiso 1 1 calc R
C106 C 0.84507(15) 0.24052(17) 0.25347(11) 0.0441(5) Uani 1 1 d D
C107 C 0.8166(2) 0.31799(18) 0.28308(12) 0.0538(6) Uani 1 1 d D
H107 H 0.8540 0.3706 0.2815 0.065 Uiso 1 1 calc R
C108 C 0.7329(2) 0.3200(3) 0.31564(18) 0.0786(10) Uani 1 1 d D
H108 H 0.7129 0.3733 0.3363 0.094 Uiso 1 1 calc R
C109 C 0.6804(2) 0.2422(3) 0.3169(2) 0.0956(15) Uani 1 1 d D
H109 H 0.6234 0.2419 0.3387 0.115 Uiso 1 1 calc R
C110 C 0.7096(2) 0.1653(3) 0.2869(2) 0.0951(15) Uani 1 1 d D
H110 H 0.6727 0.1124 0.2885 0.114 Uiso 1 1 calc R
C111 C 0.79123(19) 0.16361(19) 0.25491(16) 0.0641(8) Uani 1 1 d D
H111 H 0.8105 0.1102 0.2339 0.077 Uiso 1 1 calc R
C112 C 0.9339(2) 0.2400(3) 0.21833(18) 0.0789(10) Uani 1 1 d D
H11A H 0.9718 0.1952 0.2335 0.118 Uiso 1 1 calc R
H11B H 0.9669 0.2976 0.2263 0.118 Uiso 1 1 calc R
H11C H 0.9213 0.2268 0.1722 0.118 Uiso 1 1 calc R

loop_
_atom_site_aniso_label
_atom_site_aniso_U_11
_atom_site_aniso_U_22
_atom_site_aniso_U_33
_atom_site_aniso_U_23
_atom_site_aniso_U_13
_atom_site_aniso_U_12
P1 0.01332(16) 0.01369(17) 0.01257(16) 0.00097(12) 0.00052(12) 0.00051(12)
N1 0.0152(6) 0.0182(6) 0.0126(5) 0.0015(4) 0.0006(4) 0.0007(5)
C1 0.0169(6) 0.0166(7) 0.0137(6) 0.0006(5) 0.0001(5) -0.0014(5)
Li1 0.0230(13) 0.0212(13) 0.0221(13) 0.0029(10) 0.0032(11) 0.0007(11)
P2 0.01308(16) 0.01427(17) 0.01284(16) 0.00020(12) 0.00006(12) -0.00110(13)
N2 0.0178(6) 0.0174(6) 0.0129(6) 0.0024(4) -0.0003(4) -0.0024(5)
C2 0.0175(7) 0.0152(7) 0.0161(7) 0.0026(5) 0.0008(5) 0.0000(5)
Li2 0.0196(13) 0.0299(15) 0.0233(14) -0.0027(11) 0.0021(11) -0.0021(11)
P3 0.01404(16) 0.01414(17) 0.01473(17) 0.00249(13) -0.00059(13) 0.00039(13)
N3 0.0152(6) 0.0143(6) 0.0178(6) 0.0035(4) -0.0017(5) 0.0007(4)
C3 0.0198(7) 0.0190(7) 0.0184(7) 0.0028(5) 0.0004(5) 0.0024(6)
Li3 0.0214(14) 0.0244(15) 0.0324(16) 0.0097(12) -0.0005(12) -0.0023(11)
P4 0.01302(16) 0.01526(17) 0.01448(17) 0.00235(13) -0.00010(13) 0.00070(13)
N4 0.0155(6) 0.0173(6) 0.0166(6) 0.0042(5) 0.0006(4) 0.0031(5)
C4 0.0304(8) 0.0179(7) 0.0229(8) 0.0011(6) -0.0019(6) 0.0057(6)
Li4 0.0421(18) 0.0255(15) 0.0256(15) 0.0058(12) -0.0057(13) -0.0125(13)
C5 0.0366(9) 0.0162(7) 0.0276(9) 0.0033(6) -0.0002(7) -0.0015(7)
C6 0.0293(9) 0.0207(8) 0.0311(9) 0.0038(6) 0.0059(7) -0.0062(7)
C7 0.0216(7) 0.0182(7) 0.0249(8) 0.0025(6) 0.0035(6) -0.0013(6)
C8 0.0141(6) 0.0167(7) 0.0141(6) 0.0003(5) 0.0009(5) 0.0006(5)
C9 0.0191(7) 0.0212(7) 0.0155(7) 0.0020(5) 0.0007(5) 0.0019(6)
C10 0.0217(7) 0.0277(8) 0.0181(7) -0.0017(6) 0.0051(6) -0.0004(6)
C11 0.0164(7) 0.0318(9) 0.0254(8) -0.0070(7) 0.0026(6) 0.0031(6)
C12 0.0207(7) 0.0246(8) 0.0250(8) -0.0042(6) -0.0047(6) 0.0076(6)
C13 0.0202(7) 0.0193(7) 0.0169(7) 0.0003(5) -0.0024(5) 0.0027(6)
C14 0.0169(7) 0.0184(7) 0.0137(6) 0.0002(5) -0.0012(5) -0.0013(5)
C15 0.0176(7) 0.0229(8) 0.0210(7) -0.0009(6) 0.0001(6) 0.0013(6)
C16 0.0218(8) 0.0325(9) 0.0223(8) -0.0024(7) -0.0007(6) 0.0093(7)
C17 0.0338(9) 0.0223(8) 0.0243(8) -0.0055(6) -0.0063(7) 0.0108(7)
C18 0.0301(9) 0.0169(8) 0.0299(9) -0.0018(6) -0.0071(7) 0.0017(6)
C19 0.0201(7) 0.0179(7) 0.0250(8) -0.0008(6) -0.0037(6) -0.0011(6)
C20 0.0138(6) 0.0166(7) 0.0194(7) 0.0015(5) -0.0001(5) -0.0003(5)
C21 0.0176(7) 0.0238(8) 0.0219(8) 0.0014(6) 0.0009(6) -0.0006(6)
C22 0.0174(7) 0.0368(10) 0.0303(9) 0.0010(7) 0.0062(6) -0.0007(7)
C23 0.0164(7) 0.0404(11) 0.0377(10) 0.0027(8) -0.0009(7) -0.0045(7)
C24 0.0199(8) 0.0344(10) 0.0284(9) -0.0007(7) -0.0054(6) -0.0058(7)
C25 0.0173(7) 0.0226(8) 0.0196(7) 0.0011(6) -0.0010(6) -0.0015(6)
C26 0.0134(6) 0.0189(7) 0.0148(6) 0.0025(5) 0.0002(5) -0.0012(5)
C27 0.0148(6) 0.0207(7) 0.0170(7) 0.0035(5) -0.0010(5) -0.0012(5)
C28 0.0222(7) 0.0257(8) 0.0173(7) 0.0061(6) -0.0032(6) -0.0021(6)
C29 0.0304(9) 0.0293(9) 0.0141(7) 0.0008(6) -0.0031(6) -0.0029(7)
C30 0.0272(8) 0.0233(8) 0.0178(7) -0.0026(6) -0.0019(6) -0.0004(6)
C31 0.0165(6) 0.0197(7) 0.0163(7) 0.0016(5) -0.0006(5) -0.0007(5)
C32 0.0206(7) 0.0199(7) 0.0194(7) 0.0057(6) -0.0003(6) 0.0035(6)
C33 0.0211(8) 0.0296(9) 0.0283(9) 0.0106(7) 0.0015(6) 0.0049(6)
C34 0.0260(8) 0.0202(8) 0.0261(8) 0.0058(6) -0.0012(6) 0.0007(6)
C35 0.0185(7) 0.0194(7) 0.0178(7) -0.0001(5) -0.0005(5) 0.0017(6)
C36 0.0239(8) 0.0217(8) 0.0252(8) 0.0003(6) 0.0021(6) -0.0012(6)
C37 0.0225(8) 0.0219(8) 0.0246(8) -0.0021(6) 0.0001(6) 0.0033(6)
C38 0.0190(7) 0.0157(7) 0.0148(6) 0.0021(5) -0.0010(5) -0.0021(5)
C39 0.0223(7) 0.0189(7) 0.0154(7) 0.0015(5) 0.0002(5) -0.0009(6)
C40 0.0266(8) 0.0252(8) 0.0157(7) -0.0011(6) -0.0010(6) -0.0005(6)
C41 0.0274(8) 0.0285(9) 0.0173(7) 0.0024(6) -0.0054(6) -0.0024(7)
C42 0.0239(8) 0.0261(8) 0.0218(8) 0.0059(6) -0.0030(6) 0.0032(6)
C43 0.0240(7) 0.0196(7) 0.0167(7) 0.0032(5) 0.0000(6) 0.0019(6)
C44 0.0230(7) 0.0250(8) 0.0173(7) 0.0006(6) 0.0005(6) 0.0037(6)
C45 0.0251(8) 0.0425(11) 0.0262(9) 0.0068(8) 0.0054(7) 0.0050(7)
C46 0.0418(11) 0.0290(10) 0.0269(9) -0.0053(7) -0.0032(8) 0.0092(8)
C47 0.0271(8) 0.0241(8) 0.0213(8) 0.0029(6) 0.0015(6) 0.0060(6)
C48 0.0300(9) 0.0274(9) 0.0294(9) 0.0008(7) -0.0024(7) 0.0023(7)
C49 0.0261(9) 0.0342(10) 0.0378(10) 0.0036(8) 0.0065(7) 0.0030(7)
C50 0.0158(6) 0.0163(7) 0.0170(7) 0.0023(5) 0.0006(5) 0.0018(5)
C51 0.0164(7) 0.0210(7) 0.0180(7) 0.0048(5) -0.0003(5) 0.0019(5)
C52 0.0200(7) 0.0232(8) 0.0192(7) 0.0049(6) 0.0004(6) 0.0050(6)
C53 0.0281(8) 0.0311(9) 0.0197(8) 0.0060(6) 0.0025(6) 0.0084(7)
C54 0.0287(9) 0.0407(11) 0.0255(9) 0.0126(8) 0.0101(7) 0.0071(8)
C55 0.0228(8) 0.0382(10) 0.0314(9) 0.0108(8) 0.0058(7) -0.0030(7)
C56 0.0204(7) 0.0277(8) 0.0224(8) 0.0070(6) 0.0015(6) -0.0023(6)
C57 0.0171(7) 0.0150(7) 0.0200(7) 0.0029(5) -0.0033(5) -0.0016(5)
C58 0.0216(7) 0.0190(7) 0.0203(7) 0.0024(6) -0.0017(6) -0.0001(6)
C59 0.0296(9) 0.0225(8) 0.0246(8) -0.0026(6) -0.0048(7) -0.0014(7)
C60 0.0339(9) 0.0165(8) 0.0361(10) -0.0018(7) -0.0062(8) -0.0018(7)
C61 0.0309(9) 0.0182(8) 0.0347(9) 0.0071(7) -0.0076(7) -0.0020(7)
C62 0.0237(8) 0.0196(8) 0.0235(8) 0.0057(6) -0.0061(6) -0.0027(6)
C63 0.0164(6) 0.0168(7) 0.0159(7) 0.0022(5) 0.0003(5) 0.0027(5)
C64 0.0167(7) 0.0183(7) 0.0188(7) 0.0017(5) 0.0009(5) 0.0006(5)
C65 0.0210(7) 0.0226(8) 0.0197(7) -0.0010(6) -0.0006(6) 0.0000(6)
C66 0.0260(8) 0.0243(8) 0.0191(7) -0.0018(6) 0.0025(6) 0.0030(6)
C67 0.0200(7) 0.0271(8) 0.0200(7) 0.0016(6) 0.0040(6) 0.0020(6)
C68 0.0160(7) 0.0228(8) 0.0201(7) 0.0012(6) -0.0003(5) -0.0001(6)
C69 0.0159(7) 0.0214(7) 0.0155(7) 0.0021(5) -0.0016(5) -0.0008(5)
C70 0.0182(7) 0.0257(8) 0.0186(7) 0.0001(6) -0.0022(6) 0.0012(6)
C71 0.0164(7) 0.0378(10) 0.0236(8) -0.0009(7) -0.0034(6) -0.0002(7)
C72 0.0210(8) 0.0372(10) 0.0279(9) -0.0023(7) -0.0021(7) -0.0078(7)
C73 0.0278(8) 0.0239(8) 0.0271(8) 0.0004(6) -0.0022(7) -0.0077(7)
C74 0.0203(7) 0.0220(8) 0.0201(7) 0.0025(6) -0.0017(6) -0.0007(6)
C75 0.0153(6) 0.0142(6) 0.0185(7) 0.0025(5) -0.0034(5) 0.0001(5)
C76 0.0168(7) 0.0178(7) 0.0189(7) 0.0032(5) -0.0020(5) 0.0005(5)
C77 0.0258(8) 0.0221(8) 0.0200(7) 0.0072(6) -0.0038(6) 0.0030(6)
C78 0.0305(9) 0.0201(8) 0.0279(9) 0.0056(6) -0.0040(7) 0.0086(7)
C79 0.0261(8) 0.0211(8) 0.0235(8) 0.0021(6) -0.0006(6) 0.0071(6)
C80 0.0199(7) 0.0163(7) 0.0193(7) 0.0019(5) -0.0026(6) 0.0014(5)
C81 0.0200(7) 0.0193(7) 0.0166(7) 0.0028(5) -0.0016(5) 0.0016(6)
C82 0.0260(8) 0.0251(8) 0.0206(8) 0.0013(6) -0.0053(6) -0.0009(6)
C83 0.0233(8) 0.0287(9) 0.0216(8) 0.0070(6) 0.0019(6) 0.0001(6)
C84 0.0235(7) 0.0203(7) 0.0179(7) 0.0017(6) -0.0010(6) 0.0038(6)
C85 0.0409(11) 0.0319(10) 0.0224(8) 0.0026(7) 0.0010(7) -0.0095(8)
C86 0.0350(9) 0.0225(8) 0.0226(8) -0.0019(6) -0.0019(7) 0.0024(7)
C87 0.0170(7) 0.0184(7) 0.0180(7) 0.0058(5) 0.0008(5) 0.0028(5)
C88 0.0167(7) 0.0186(7) 0.0209(7) 0.0048(6) 0.0008(5) 0.0018(5)
C89 0.0209(7) 0.0191(8) 0.0297(8) 0.0052(6) -0.0018(6) 0.0049(6)
C90 0.0217(8) 0.0280(9) 0.0308(9) 0.0091(7) -0.0056(7) 0.0051(6)
C91 0.0257(8) 0.0261(8) 0.0233(8) 0.0048(6) -0.0063(6) 0.0015(6)
C92 0.0221(7) 0.0221(8) 0.0181(7) 0.0050(6) -0.0008(6) 0.0019(6)
C93 0.0156(7) 0.0188(7) 0.0243(8) 0.0027(6) 0.0000(6) 0.0027(5)
C94 0.0221(8) 0.0192(8) 0.0304(9) 0.0028(6) 0.0012(6) 0.0009(6)
C95 0.0213(7) 0.0235(8) 0.0268(8) 0.0015(6) 0.0023(6) 0.0043(6)
C96 0.0226(8) 0.0241(8) 0.0207(7) 0.0020(6) -0.0022(6) 0.0008(6)
C97 0.0250(8) 0.0354(10) 0.0245(8) 0.0008(7) 0.0004(7) -0.0022(7)
C98 0.0249(8) 0.0261(8) 0.0254(8) 0.0017(6) -0.0017(6) -0.0033(6)
C99 0.0272(8) 0.0335(9) 0.0204(8) -0.0054(7) 0.0033(6) 0.0005(7)
C100 0.0364(10) 0.0407(11) 0.0254(9) 0.0038(8) -0.0019(7) 0.0068(8)
C101 0.0484(12) 0.0311(10) 0.0359(11) 0.0089(8) 0.0003(9) 0.0010(9)
C102 0.0364(10) 0.0313(10) 0.0338(10) 0.0001(8) 0.0028(8) -0.0056(8)
C103 0.0273(9) 0.0326(10) 0.0321(9) -0.0024(7) 0.0027(7) 0.0029(7)
C104 0.0295(9) 0.0258(9) 0.0293(9) -0.0034(7) 0.0053(7) 0.0038(7)
C105 0.0282(9) 0.0428(11) 0.0343(10) -0.0090(8) 0.0007(8) 0.0001(8)
C106 0.0315(10) 0.0641(15) 0.0390(12) 0.0185(11) -0.0060(9) 0.0002(10)
C107 0.0674(17) 0.0538(15) 0.0403(13) 0.0114(11) -0.0152(12) -0.0039(13)
C108 0.082(2) 0.088(3) 0.072(2) 0.0286(19) 0.0086(18) 0.017(2)
C109 0.0459(17) 0.113(3) 0.142(4) 0.071(3) 0.027(2) 0.0217(19)
C110 0.0424(16) 0.086(3) 0.167(4) 0.071(3) -0.006(2) -0.0070(16)
C111 0.0569(16) 0.0557(16) 0.083(2) 0.0345(15) -0.0258(15) -0.0093(13)
C112 0.0507(17) 0.110(3) 0.080(2) 0.021(2) 0.0119(16) 0.0113(18)

loop_
_atom_type_symbol
_atom_type_description
_atom_type_scat_dispersion_real
_atom_type_scat_dispersion_imag
_atom_type_scat_source
C C 0.0033 0.0016 'International Tables Vol C Tables 4.2.6.8 and 6.1.1.4'
H H 0.0000 0.0000 'International Tables Vol C Tables 4.2.6.8 and 6.1.1.4'
Li Li -0.0003 0.0001 'International Tables Vol C Tables 4.2.6.8 and 6.1.1.4'
N N 0.0061 0.0033 'International Tables Vol C Tables 4.2.6.8 and 6.1.1.4'
P P 0.1023 0.0942 'International Tables Vol C Tables 4.2.6.8 and 6.1.1.4'

loop_
_geom_angle_atom_site_label_1
_geom_angle_atom_site_label_2
_geom_angle_atom_site_label_3
_geom_angle
N1 P1 C1 106.24(7)
N1 P1 C8 108.05(7)
C1 P1 C8 117.86(8)
N1 P1 C2 111.57(7)
C1 P1 C2 111.62(8)
C8 P1 C2 101.51(7)
N1 P1 Li2 50.44(8)
C1 P1 Li2 64.32(9)
C8 P1 Li2 153.28(8)
C2 P1 Li2 101.75(9)
C26 N1 P1 121.72(10)
C26 N1 Li2 145.25(13)
P1 N1 Li2 90.54(10)
C26 N1 Li1 97.81(12)
P1 N1 Li1 127.55(11)
Li2 N1 Li1 67.10(12)
P1 C1 P2 128.80(9)
P1 C1 Li3 123.66(12)
P2 C1 Li3 106.90(12)
P1 C1 Li2 76.75(10)
P2 C1 Li2 124.08(11)
Li3 C1 Li2 79.14(12)
N4 Li1 N1 98.19(13)
N4 Li1 C50 74.61(11)
N1 Li1 C50 129.51(15)
N4 Li1 P4 37.64(6)
N1 Li1 P4 127.17(13)
C50 Li1 P4 38.97(6)
N2 P2 C1 107.51(7)
N2 P2 C20 107.50(7)
C1 P2 C20 121.44(8)
N2 P2 C14 112.11(7)
C1 P2 C14 110.49(7)
C20 P2 C14 97.57(7)
N2 P2 Li3 66.42(8)
C1 P2 Li3 41.09(8)
C20 P2 Li3 135.76(8)
C14 P2 Li3 125.93(8)
C38 N2 P2 124.23(10)
C38 N2 Li4 91.24(13)
P2 N2 Li4 142.94(12)
C7 C2 C3 117.82(14)
C7 C2 P1 124.38(12)
C3 C2 P1 117.51(11)
N1 Li2 N4 102.44(14)
N1 Li2 C1 73.26(11)
N4 Li2 C1 145.95(17)
N1 Li2 P1 39.02(7)
N4 Li2 P1 140.29(14)
C1 Li2 P1 38.93(6)
N1 Li2 P4 117.55(13)
N4 Li2 P4 31.18(6)
C1 Li2 P4 120.25(13)
P1 Li2 P4 141.36(12)
N3 P3 C50 108.69(7)
N3 P3 C51 111.11(7)
C50 P3 C51 113.67(8)
N3 P3 C57 106.68(7)
C50 P3 C57 114.48(7)
C51 P3 C57 101.91(8)
N3 P3 Li3 52.90(8)
C50 P3 Li3 55.85(8)
C51 P3 Li3 133.01(9)
C57 P3 Li3 124.56(9)
C75 N3 P3 120.89(10)
C75 N3 Li4 96.10(14)
P3 N3 Li4 134.94(14)
C75 N3 Li3 137.93(13)
P3 N3 Li3 88.93(10)
Li4 N3 Li3 77.32(14)
C4 C3 C2 121.45(15)
C4 C3 H3 119.3
C2 C3 H3 119.3
C1 Li3 N3 151.56(17)
C1 Li3 C50 126.88(15)
N3 Li3 C50 77.36(11)
C1 Li3 P3 162.66(15)
N3 Li3 P3 38.17(6)
C50 Li3 P3 39.23(6)
C1 Li3 P2 32.01(6)
N3 Li3 P2 120.18(13)
C50 Li3 P2 140.52(14)
P3 Li3 P2 145.73(13)
N4 P4 C50 103.46(7)
N4 P4 C69 110.37(7)
C50 P4 C69 119.26(8)
N4 P4 C63 109.55(7)
C50 P4 C63 114.25(8)
C69 P4 C63 99.95(7)
N4 P4 Li1 50.00(8)
C50 P4 Li1 56.82(8)
C69 P4 Li1 116.43(8)
C63 P4 Li1 142.29(8)
N4 P4 Li2 40.36(8)
C50 P4 Li2 75.24(8)
C69 P4 Li2 150.49(8)
C63 P4 Li2 95.88(8)
Li1 P4 Li2 47.12(9)
C87 N4 P4 120.44(10)
C87 N4 Li2 123.82(13)
P4 N4 Li2 108.46(11)
C87 N4 Li1 130.68(13)
P4 N4 Li1 92.35(10)
Li2 N4 Li1 67.84(12)
C5 C4 C3 119.81(16)
C5 C4 H4 120.1
C3 C4 H4 120.1
N2 Li4 N3 132.48(18)
C4 C5 C6 119.70(16)
C4 C5 H5 120.1
C6 C5 H5 120.1
C5 C6 C7 120.37(16)
C5 C6 H6 119.8
C7 C6 H6 119.8
C2 C7 C6 120.83(16)
C2 C7 H7 119.6
C6 C7 H7 119.6
C13 C8 C9 118.61(14)
C13 C8 P1 119.60(12)
C9 C8 P1 121.79(12)
C10 C9 C8 120.54(15)
C10 C9 H9 119.7
C8 C9 H9 119.7
C11 C10 C9 120.04(16)
C11 C10 H10 120.0
C9 C10 H10 120.0
C12 C11 C10 120.10(15)
C12 C11 H11 120.0
C10 C11 H11 120.0
C11 C12 C13 119.86(16)
C11 C12 H12 120.1
C13 C12 H12 120.1
C12 C13 C8 120.80(15)
C12 C13 H13 119.6
C8 C13 H13 119.6
C15 C14 C19 117.04(15)
C15 C14 P2 118.22(12)
C19 C14 P2 124.46(12)
C16 C15 C14 122.11(16)
C16 C15 H15 118.9
C14 C15 H15 118.9
C15 C16 C17 119.86(16)
C15 C16 H16 120.1
C17 C16 H16 120.1
C18 C17 C16 119.25(16)
C18 C17 H17 120.4
C16 C17 H17 120.4
C17 C18 C19 120.50(17)
C17 C18 H18 119.7
C19 C18 H18 119.7
C18 C19 C14 121.21(16)
C18 C19 H19 119.4
C14 C19 H19 119.4
C21 C20 C25 118.33(14)
C21 C20 P2 122.63(12)
C25 C20 P2 118.96(12)
C20 C21 C22 121.09(16)
C20 C21 H21 119.5
C22 C21 H21 119.5
C23 C22 C21 119.85(17)
C23 C22 H22 120.1
C21 C22 H22 120.1
C22 C23 C24 119.85(16)
C22 C23 H23 120.1
C24 C23 H23 120.1
C25 C24 C23 120.18(17)
C25 C24 H24 119.9
C23 C24 H24 119.9
C24 C25 C20 120.70(15)
C24 C25 H25 119.6
C20 C25 H25 119.6
C27 C26 C31 117.99(13)
C27 C26 N1 122.54(13)
C31 C26 N1 119.36(13)
C28 C27 C26 119.51(15)
C28 C27 C32 117.56(14)
C26 C27 C32 122.89(13)
C29 C28 C27 122.26(15)
C29 C28 H28 118.9
C27 C28 H28 118.9
C30 C29 C28 118.19(15)
C30 C29 H29 120.9
C28 C29 H29 120.9
C29 C30 C31 121.83(16)
C29 C30 H30 119.1
C31 C30 H30 119.1
C30 C31 C26 120.01(15)
C30 C31 C35 117.29(14)
C26 C31 C35 122.64(13)
C27 C32 C34 111.94(14)
C27 C32 C33 110.80(14)
C34 C32 C33 110.59(14)
C27 C32 H32 107.8
C34 C32 H32 107.8
C33 C32 H32 107.8
C32 C33 H33A 109.5
C32 C33 H33B 109.5
H33A C33 H33B 109.5
C32 C33 H33C 109.5
H33A C33 H33C 109.5
H33B C33 H33C 109.5
C32 C34 H34A 109.5
C32 C34 H34B 109.5
H34A C34 H34B 109.5
C32 C34 H34C 109.5
H34A C34 H34C 109.5
H34B C34 H34C 109.5
C31 C35 C37 112.55(13)
C31 C35 C36 110.62(13)
C37 C35 C36 108.17(13)
C31 C35 H35 108.5
C37 C35 H35 108.5
C36 C35 H35 108.5
C35 C36 H36A 109.5
C35 C36 H36B 109.5
H36A C36 H36B 109.5
C35 C36 H36C 109.5
H36A C36 H36C 109.5
H36B C36 H36C 109.5
C35 C37 H37A 109.5
C35 C37 H37B 109.5
H37A C37 H37B 109.5
C35 C37 H37C 109.5
H37A C37 H37C 109.5
H37B C37 H37C 109.5
C39 C38 C43 118.41(14)
C39 C38 N2 120.49(14)
C43 C38 N2 120.88(14)
C40 C39 C38 119.64(15)
C40 C39 C44 118.16(14)
C38 C39 C44 122.15(14)
C41 C40 C39 121.57(15)
C41 C40 H40 119.2
C39 C40 H40 119.2
C40 C41 C42 119.14(15)
C40 C41 H41 120.4
C42 C41 H41 120.4
C41 C42 C43 121.86(16)
C41 C42 H42 119.1
C43 C42 H42 119.1
C42 C43 C38 119.15(15)
C42 C43 C47 116.99(15)
C38 C43 C47 123.83(14)
C39 C44 C46 112.20(15)
C39 C44 C45 110.33(14)
C46 C44 C45 110.89(15)
C39 C44 H44 107.7
C46 C44 H44 107.7
C45 C44 H44 107.7
C44 C45 H45A 109.5
C44 C45 H45B 109.5
H45A C45 H45B 109.5
C44 C45 H45C 109.5
H45A C45 H45C 109.5
H45B C45 H45C 109.5
C44 C46 H46A 109.5
C44 C46 H46B 109.5
H46A C46 H46B 109.5
C44 C46 H46C 109.5
H46A C46 H46C 109.5
H46B C46 H46C 109.5
C43 C47 C48 110.25(14)
C43 C47 C49 113.29(15)
C48 C47 C49 107.22(15)
C43 C47 H47 108.7
C48 C47 H47 108.7
C49 C47 H47 108.7
C47 C48 H48A 109.5
C47 C48 H48B 109.5
H48A C48 H48B 109.5
C47 C48 H48C 109.5
H48A C48 H48C 109.5
H48B C48 H48C 109.5
C47 C49 H49A 109.5
C47 C49 H49B 109.5
H49A C49 H49B 109.5
C47 C49 H49C 109.5
H49A C49 H49C 109.5
H49B C49 H49C 109.5
P3 C50 P4 124.68(9)
P3 C50 Li3 84.91(10)
P4 C50 Li3 132.26(12)
P3 C50 Li1 148.99(11)
P4 C50 Li1 84.21(10)
Li3 C50 Li1 81.73(12)
C56 C51 C52 117.98(15)
C56 C51 P3 123.05(13)
C52 C51 P3 118.83(12)
C53 C52 C51 121.61(16)
C53 C52 H52 119.2
C51 C52 H52 119.2
C54 C53 C52 119.61(17)
C54 C53 H53 120.2
C52 C53 H53 120.2
C55 C54 C53 120.00(17)
C55 C54 H54 120.0
C53 C54 H54 120.0
C54 C55 C56 120.30(17)
C54 C55 H55 119.8
C56 C55 H55 119.8
C51 C56 C55 120.48(17)
C51 C56 H56 119.8
C55 C56 H56 119.8
C58 C57 C62 118.35(14)
C58 C57 P3 119.67(12)
C62 C57 P3 121.96(12)
C57 C58 C59 121.00(15)
C57 C58 H58 119.5
C59 C58 H58 119.5
C60 C59 C58 120.02(16)
C60 C59 H59 120.0
C58 C59 H59 120.0
C59 C60 C61 119.88(16)
C59 C60 H60 120.1
C61 C60 H60 120.1
C60 C61 C62 120.10(16)
C60 C61 H61 120.0
C62 C61 H61 120.0
C61 C62 C57 120.65(16)
C61 C62 H62 119.7
C57 C62 H62 119.7
C68 C63 C64 117.68(14)
C68 C63 P4 127.37(12)
C64 C63 P4 114.94(11)
C65 C64 C63 121.80(15)
C65 C64 H64 119.1
C63 C64 H64 119.1
C64 C65 C66 119.57(15)
C64 C65 H65 120.2
C66 C65 H65 120.2
C67 C66 C65 119.54(15)
C67 C66 H66 120.2
C65 C66 H66 120.2
C66 C67 C68 120.48(15)
C66 C67 H67 119.8
C68 C67 H67 119.8
C67 C68 C63 120.89(15)
C67 C68 H68 119.6
C63 C68 H68 119.6
C74 C69 C70 118.27(14)
C74 C69 P4 121.32(12)
C70 C69 P4 120.34(12)
C71 C70 C69 120.67(16)
C71 C70 H70 119.7
C69 C70 H70 119.7
C72 C71 C70 120.30(17)
C72 C71 H71 119.8
C70 C71 H71 119.8
C73 C72 C71 119.76(16)
C73 C72 H72 120.1
C71 C72 H72 120.1
C72 C73 C74 120.05(16)
C72 C73 H73 120.0
C74 C73 H73 120.0
C73 C74 C69 120.88(16)
C73 C74 H74 119.6
C69 C74 H74 119.6
C76 C75 C80 118.70(14)
C76 C75 N3 121.37(14)
C80 C75 N3 119.81(13)
C77 C76 C75 119.31(15)
C77 C76 C81 116.59(14)
C75 C76 C81 124.08(14)
C78 C77 C76 121.63(15)
C78 C77 H77 119.2
C76 C77 H77 119.2
C77 C78 C79 119.30(15)
C77 C78 H78 120.4
C79 C78 H78 120.4
C78 C79 C80 121.64(16)
C78 C79 H79 119.2
C80 C79 H79 119.2
C79 C80 C75 119.30(15)
C79 C80 C84 118.67(15)
C75 C80 C84 121.95(14)
C76 C81 C83 112.08(13)
C76 C81 C82 111.83(13)
C83 C81 C82 109.80(13)
C76 C81 H81 107.6
C83 C81 H81 107.6
C82 C81 H81 107.6
C81 C82 H82A 109.5
C81 C82 H82B 109.5
H82A C82 H82B 109.5
C81 C82 H82C 109.5
H82A C82 H82C 109.5
H82B C82 H82C 109.5
C81 C83 H83A 109.5
C81 C83 H83B 109.5
H83A C83 H83B 109.5
C81 C83 H83C 109.5
H83A C83 H83C 109.5
H83B C83 H83C 109.5
C80 C84 C86 113.62(14)
C80 C84 C85 109.62(14)
C86 C84 C85 109.43(15)
C80 C84 H84 108.0
C86 C84 H84 108.0
C85 C84 H84 108.0
C84 C85 H85A 109.5
C84 C85 H85B 109.5
H85A C85 H85B 109.5
C84 C85 H85C 109.5
H85A C85 H85C 109.5
H85B C85 H85C 109.5
C84 C86 H86A 109.5
C84 C86 H86B 109.5
H86A C86 H86B 109.5
C84 C86 H86C 109.5
H86A C86 H86C 109.5
H86B C86 H86C 109.5
C88 C87 C92 118.95(14)
C88 C87 N4 120.66(14)
C92 C87 N4 120.38(14)
C89 C88 C87 119.21(15)
C89 C88 C93 117.14(14)
C87 C88 C93 123.60(14)
C90 C89 C88 121.56(16)
C90 C89 H89 119.2
C88 C89 H89 119.2
C91 C90 C89 119.13(16)
C91 C90 H90 120.4
C89 C90 H90 120.4
C90 C91 C92 121.81(16)
C90 C91 H91 119.1
C92 C91 H91 119.1
C91 C92 C87 119.03(15)
C91 C92 C96 117.24(15)
C87 C92 C96 123.68(14)
C88 C93 C95 112.34(13)
C88 C93 C94 111.30(14)
C95 C93 C94 108.93(14)
C88 C93 H93 108.0
C95 C93 H93 108.0
C94 C93 H93 108.0
C93 C94 H94A 109.5
C93 C94 H94B 109.5
H94A C94 H94B 109.5
C93 C94 H94C 109.5
H94A C94 H94C 109.5
H94B C94 H94C 109.5
C93 C95 H95A 109.5
C93 C95 H95B 109.5
H95A C95 H95B 109.5
C93 C95 H95C 109.5
H95A C95 H95C 109.5
H95B C95 H95C 109.5
C92 C96 C97 110.16(14)
C92 C96 C98 113.73(14)
C97 C96 C98 108.95(14)
C92 C96 H96 107.9
C97 C96 H96 107.9
C98 C96 H96 107.9
C96 C97 H97A 109.5
C96 C97 H97B 109.5
H97A C97 H97B 109.5
C96 C97 H97C 109.5
H97A C97 H97C 109.5
H97B C97 H97C 109.5
C96 C98 H98A 109.5
C96 C98 H98B 109.5
H98A C98 H98B 109.5
C96 C98 H98C 109.5
H98A C98 H98C 109.5
H98B C98 H98C 109.5
C100 C99 C104 118.09(17)
C100 C99 C105 121.06(18)
C104 C99 C105 120.85(18)
C99 C100 C101 120.92(19)
C99 C100 H100 119.5
C101 C100 H100 119.5
C102 C101 C100 120.33(19)
C102 C101 H101 119.8
C100 C101 H101 119.8
C101 C102 C103 119.50(19)
C101 C102 H102 120.3
C103 C102 H102 120.3
C102 C103 C104 120.04(19)
C102 C103 H103 120.0
C104 C103 H103 120.0
C103 C104 C99 121.12(18)
C103 C104 H104 119.4
C99 C104 H104 119.4
C99 C105 H10A 109.5
C99 C105 H10B 109.5
H10A C105 H10B 109.5
C99 C105 H10C 109.5
H10A C105 H10C 109.5
H10B C105 H10C 109.5
C107 C106 C111 120.5(3)
C107 C106 C112 119.7(3)
C111 C106 C112 119.8(3)
C106 C107 C108 120.5(3)
C106 C107 H107 119.7
C108 C107 H107 119.7
C109 C108 C107 118.1(3)
C109 C108 H108 121.0
C107 C108 H108 121.0
C110 C109 C108 120.7(3)
C110 C109 H109 119.6
C108 C109 H109 119.6
C111 C110 C109 121.0(3)
C111 C110 H110 119.5
C109 C110 H110 119.5
C110 C111 C106 119.1(3)
C110 C111 H111 120.4
C106 C111 H111 120.4
C106 C112 H11A 109.5
C106 C112 H11B 109.5
H11A C112 H11B 109.5
C106 C112 H11C 109.5
H11A C112 H11C 109.5
H11B C112 H11C 109.5

loop_
_geom_bond_atom_site_label_1
_geom_bond_atom_site_label_2
_geom_bond_distance
P1 N1 1.6456(14)
P1 C1 1.6872(16)
P1 C8 1.8406(16)
P1 C2 1.8450(16)
P1 Li2 2.614(3)
N1 C26 1.4366(19)
N1 Li2 2.015(3)
N1 Li1 2.137(3)
C1 P2 1.7058(16)
C1 Li3 2.115(3)
C1 Li2 2.420(3)
Li1 N4 2.061(3)
Li1 C50 2.261(3)
Li1 P4 2.688(3)
P2 N2 1.6326(14)
P2 C20 1.8432(16)
P2 C14 1.8531(17)
P2 Li3 3.079(3)
N2 C38 1.4329(19)
N2 Li4 1.899(3)
C2 C7 1.395(2)
C2 C3 1.402(2)
Li2 N4 2.055(3)
Li2 P4 3.011(3)
P3 N3 1.6496(14)
P3 C50 1.6948(16)
P3 C51 1.8381(17)
P3 C57 1.8423(16)
P3 Li3 2.669(3)
N3 C75 1.4406(19)
N3 Li4 1.948(3)
N3 Li3 2.129(3)
C3 C4 1.390(2)
C3 H3 0.9500
Li3 C50 2.218(3)
P4 N4 1.6433(14)
P4 C50 1.6994(16)
P4 C69 1.8360(16)
P4 C63 1.8484(16)
N4 C87 1.4365(19)
C4 C5 1.386(3)
C4 H4 0.9500
C5 C6 1.386(3)
C5 H5 0.9500
C6 C7 1.395(2)
C6 H6 0.9500
C7 H7 0.9500
C8 C13 1.397(2)
C8 C9 1.402(2)
C9 C10 1.394(2)
C9 H9 0.9500
C10 C11 1.390(3)
C10 H10 0.9500
C11 C12 1.387(3)
C11 H11 0.9500
C12 C13 1.396(2)
C12 H12 0.9500
C13 H13 0.9500
C14 C15 1.397(2)
C14 C19 1.398(2)
C15 C16 1.389(2)
C15 H15 0.9500
C16 C17 1.389(3)
C16 H16 0.9500
C17 C18 1.384(3)
C17 H17 0.9500
C18 C19 1.396(2)
C18 H18 0.9500
C19 H19 0.9500
C20 C21 1.393(2)
C20 C25 1.406(2)
C21 C22 1.396(2)
C21 H21 0.9500
C22 C23 1.389(3)
C22 H22 0.9500
C23 C24 1.392(3)
C23 H23 0.9500
C24 C25 1.390(2)
C24 H24 0.9500
C25 H25 0.9500
C26 C27 1.418(2)
C26 C31 1.420(2)
C27 C28 1.399(2)
C27 C32 1.515(2)
C28 C29 1.386(2)
C28 H28 0.9500
C29 C30 1.384(2)
C29 H29 0.9500
C30 C31 1.397(2)
C30 H30 0.9500
C31 C35 1.523(2)
C32 C34 1.536(2)
C32 C33 1.541(2)
C32 H32 1.0000
C33 H33A 0.9800
C33 H33B 0.9800
C33 H33C 0.9800
C34 H34A 0.9800
C34 H34B 0.9800
C34 H34C 0.9800
C35 C37 1.528(2)
C35 C36 1.537(2)
C35 H35 1.0000
C36 H36A 0.9800
C36 H36B 0.9800
C36 H36C 0.9800
C37 H37A 0.9800
C37 H37B 0.9800
C37 H37C 0.9800
C38 C39 1.426(2)
C38 C43 1.429(2)
C39 C40 1.396(2)
C39 C44 1.519(2)
C40 C41 1.382(2)
C40 H40 0.9500
C41 C42 1.388(2)
C41 H41 0.9500
C42 C43 1.396(2)
C42 H42 0.9500
C43 C47 1.524(2)
C44 C46 1.529(3)
C44 C45 1.535(3)
C44 H44 1.0000
C45 H45A 0.9800
C45 H45B 0.9800
C45 H45C 0.9800
C46 H46A 0.9800
C46 H46B 0.9800
C46 H46C 0.9800
C47 C48 1.530(3)
C47 C49 1.548(3)
C47 H47 1.0000
C48 H48A 0.9800
C48 H48B 0.9800
C48 H48C 0.9800
C49 H49A 0.9800
C49 H49B 0.9800
C49 H49C 0.9800
C51 C56 1.399(2)
C51 C52 1.399(2)
C52 C53 1.388(2)
C52 H52 0.9500
C53 C54 1.387(3)
C53 H53 0.9500
C54 C55 1.384(3)
C54 H54 0.9500
C55 C56 1.399(2)
C55 H55 0.9500
C56 H56 0.9500
C57 C58 1.393(2)
C57 C62 1.406(2)
C58 C59 1.396(2)
C58 H58 0.9500
C59 C60 1.386(3)
C59 H59 0.9500
C60 C61 1.391(3)
C60 H60 0.9500
C61 C62 1.392(2)
C61 H61 0.9500
C62 H62 0.9500
C63 C68 1.397(2)
C63 C64 1.400(2)
C64 C65 1.389(2)
C64 H64 0.9500
C65 C66 1.394(2)
C65 H65 0.9500
C66 C67 1.387(2)
C66 H66 0.9500
C67 C68 1.395(2)
C67 H67 0.9500
C68 H68 0.9500
C69 C74 1.397(2)
C69 C70 1.404(2)
C70 C71 1.390(2)
C70 H70 0.9500
C71 C72 1.390(3)
C71 H71 0.9500
C72 C73 1.386(3)
C72 H72 0.9500
C73 C74 1.397(2)
C73 H73 0.9500
C74 H74 0.9500
C75 C76 1.422(2)
C75 C80 1.426(2)
C76 C77 1.400(2)
C76 C81 1.525(2)
C77 C78 1.380(3)
C77 H77 0.9500
C78 C79 1.385(2)
C78 H78 0.9500
C79 C80 1.396(2)
C79 H79 0.9500
C80 C84 1.521(2)
C81 C83 1.533(2)
C81 C82 1.538(2)
C81 H81 1.0000
C82 H82A 0.9800
C82 H82B 0.9800
C82 H82C 0.9800
C83 H83A 0.9800
C83 H83B 0.9800
C83 H83C 0.9800
C84 C86 1.529(2)
C84 C85 1.533(3)
C84 H84 1.0000
C85 H85A 0.9800
C85 H85B 0.9800
C85 H85C 0.9800
C86 H86A 0.9800
C86 H86B 0.9800
C86 H86C 0.9800
C87 C88 1.420(2)
C87 C92 1.425(2)
C88 C89 1.397(2)
C88 C93 1.522(2)
C89 C90 1.387(2)
C89 H89 0.9500
C90 C91 1.382(3)
C90 H90 0.9500
C91 C92 1.396(2)
C91 H91 0.9500
C92 C96 1.523(2)
C93 C95 1.535(2)
C93 C94 1.539(2)
C93 H93 1.0000
C94 H94A 0.9800
C94 H94B 0.9800
C94 H94C 0.9800
C95 H95A 0.9800
C95 H95B 0.9800
C95 H95C 0.9800
C96 C97 1.535(2)
C96 C98 1.536(2)
C96 H96 1.0000
C97 H97A 0.9800
C97 H97B 0.9800
C97 H97C 0.9800
C98 H98A 0.9800
C98 H98B 0.9800
C98 H98C 0.9800
C99 C100 1.387(3)
C99 C104 1.398(2)
C99 C105 1.505(3)
C100 C101 1.393(3)
C100 H100 0.9500
C101 C102 1.383(3)
C101 H101 0.9500
C102 C103 1.385(3)
C102 H102 0.9500
C103 C104 1.388(3)
C103 H103 0.9500
C104 H104 0.9500
C105 H10A 0.9800
C105 H10B 0.9800
C105 H10C 0.9800
C106 C107 1.375(3)
C106 C111 1.381(3)
C106 C112 1.493(3)
C107 C108 1.402(4)
C107 H107 0.9500
C108 C109 1.382(4)
C108 H108 0.9500
C109 C110 1.375(5)
C109 H109 0.9500
C110 C111 1.369(4)
C110 H110 0.9500
C111 H111 0.9500
C112 H11A 0.9800
C112 H11B 0.9800
C112 H11C 0.9800
